data_7241337
loop_
_publ_author_name
'Loke, Shiva K.'
'Pagadala, Eswar'
'Devaraju, S.'
'Srinivasadesikan, V.'
'Kottalanka, Ravi K.'

_publ_section_title
;
 New zinc complexes derived from &#x201C;self-adaptable&#x201D; acyclic
 diiminodipyrromethanes as potent catalysts for the reduction of curing
 temperature of bisphenol-A/F benzoxazines
;
_journal_issue 60
_journal_name_full 'RSC Advances'
_journal_page_first 36275
_journal_page_last 36286
_journal_paper_doi 10.1039/D0RA07837A
_journal_volume 10
_journal_year 2020
_chemical_formula_moiety 'C84 H98 N8 Zn'
_chemical_formula_sum 'C84 H98 N8 Zn'
_chemical_formula_weight 1285.07
_chemical_name_systematic C84H98N8Zn
_space_group_crystal_system monoclinic
_space_group_IT_number 14
_space_group_name_Hall '-P 2ybc'
_space_group_name_H-M_alt 'P 1 21/c 1'
_atom_sites_solution_hydrogens geom
_atom_sites_solution_primary iterative
_audit_creation_date 2019-03-01
_audit_creation_method
;
Olex2 1.2
(compiled 2018.05.29 svn.r3508 for OlexSys, GUI svn.r5506)
;
_audit_update_record
;
2019-03-01 deposited with the CCDC.	2020-09-22 downloaded from the CCDC.
;
_cell_angle_alpha 90
_cell_angle_beta 98.0010(10)
_cell_angle_gamma 90
_cell_formula_units_Z 4
_cell_length_a 13.06630(10)
_cell_length_b 12.93910(10)
_cell_length_c 46.6200(5)
_cell_measurement_reflns_used 62797
_cell_measurement_temperature 298(2)
_cell_measurement_theta_max 74.0630
_cell_measurement_theta_min 3.9120
_cell_volume 7805.14(12)
_computing_cell_refinement 'CrysAlisPro 1.171.38.46 (Rigaku OD, 2015)'
_computing_data_collection 'CrysAlisPro 1.171.38.46 (Rigaku OD, 2015)'
_computing_data_reduction 'CrysAlisPro 1.171.38.46 (Rigaku OD, 2015)'
_computing_molecular_graphics 'Olex2 (Dolomanov et al., 2009)'
_computing_publication_material 'Olex2 (Dolomanov et al., 2009)'
_computing_structure_refinement 'ShelXL (Sheldrick, 2015)'
_computing_structure_solution 'olex2.solve (Bourhis et al., 2015)'
_diffrn_ambient_temperature 298.15
_diffrn_detector 'CCD plate'
_diffrn_measured_fraction_theta_full 0.9974
_diffrn_measured_fraction_theta_max 0.9829
_diffrn_measurement_details
;
List of Runs (angles in degrees, time in seconds):

  # Type    Start    End  Width  t~exp~   \w     \q     \k     \f   Frames
#--------------------------------------------------------------------------
  1  \w    -83.00 -58.00   0.50    1.00    --    0.00 -82.00  60.00   50
  2  \w     35.00  89.00   0.50    1.00    --    0.00  77.00 150.00  108
  3  \w    -88.00 -48.00   0.50    1.00    --    0.00 -37.00  90.00   80
  4  \w    -41.00 -14.00   0.50    1.00    --    0.00 -82.00  60.00   54
  5  \w    -19.00   6.00   0.50    1.00    --    0.00 -37.00  90.00   50
  6  \w    -30.00  34.00   0.50    1.00    --    0.00  77.00 150.00  128
  7  \w    -72.00 -45.00   0.50    1.00    --    0.00 -77.00 -90.00   54
  8  \w    -28.00   6.00   0.50    1.00    --    0.00  77.00 -60.00   68
  9  \w     20.00  47.00   0.50    1.00    --    0.00  37.00  90.00   54
 10  \w     34.00  89.00   0.50    1.00    --    0.00  77.00 -30.00  110
 11  \w     16.00  42.00   0.50    4.00    --   95.80 -82.00  30.00   52
 12  \w    116.00 154.00   0.50    4.00    --   95.80  30.00 -30.00   76
 13  \w      6.00 115.00   0.50    4.00    --   95.80 -30.00   0.00  218
 14  \w     68.00 114.00   0.50    4.00    --   95.80  15.00-150.00   92
 15  \w     73.00 185.00   0.50    4.00    --   95.80  15.00 120.00  224
 16  \w     75.00 184.00   0.50    4.00    --   95.80  45.00  30.00  218
 17  \w     52.00  98.00   0.50    4.00    --   95.80 -82.00 -60.00   92
 18  \w     20.00 128.00   0.50    4.00    --   95.80 -82.00 -30.00  216
 19  \w     88.00 126.00   0.50    4.00    --   95.80 -82.00-120.00   76
 20  \w     12.00 128.00   0.50    4.00    --   95.80 -82.00-180.00  232
 21  \w     55.00  84.00   0.50    4.00    --   95.80 -15.00 120.00   58
 22  \w     92.00 123.00   0.50    4.00    --   95.80 -15.00 120.00   62
 23  \w     43.00 114.00   0.50    4.00    --   95.80 -82.00 120.00  142
 24  \w     85.00 116.00   0.50    4.00    --   95.80 -82.00  60.00   62
 25  \w     11.00 119.00   0.50    4.00    --   95.80 -61.00-180.00  216
 26  \w    160.00 185.00   0.50    4.00    --   95.80  15.00-150.00   50
 27  \w     91.00 117.00   0.50    4.00    --   95.80 -82.00   0.00   52
 28  \w     80.00 105.00   0.50    4.00    --   95.80 -82.00 -90.00   50
 29  \w     77.00 102.00   0.50    4.00    --   95.80 -82.00-150.00   50
 30  \w     32.00  58.00   0.50    4.00    --   95.80 -82.00 -90.00   52
 31  \w    117.00 143.00   0.50    4.00    --   95.80  15.00-150.00   52
 32  \w     60.00 128.00   0.50    4.00    --   95.80 -82.00  30.00  136
 33  \w      6.00 115.00   0.50    4.00    --   95.80 -61.00 -60.00  218
;
_diffrn_measurement_device 'four-circle diffractometer'
_diffrn_measurement_device_type 'XtaLAB Pro: Kappa dual home'
_diffrn_measurement_method '\w scans'
_diffrn_orient_matrix_type 'CrysAlisPro convention (1999,Acta A55,543-557)'
_diffrn_orient_matrix_UB_11 0.0741027000
_diffrn_orient_matrix_UB_12 0.0859104000
_diffrn_orient_matrix_UB_13 -0.0071508000
_diffrn_orient_matrix_UB_21 -0.0716413000
_diffrn_orient_matrix_UB_22 0.0820349000
_diffrn_orient_matrix_UB_23 0.0105215000
_diffrn_orient_matrix_UB_31 0.0595287000
_diffrn_orient_matrix_UB_32 -0.0080237000
_diffrn_orient_matrix_UB_33 0.0308630000
_diffrn_radiation_monochromator graphite
_diffrn_radiation_probe x-ray
_diffrn_radiation_type CuK\a
_diffrn_radiation_wavelength 1.54184
_diffrn_reflns_av_R_equivalents 0.0386
_diffrn_reflns_av_unetI/netI 0.0225
_diffrn_reflns_Laue_measured_fraction_full 0.886
_diffrn_reflns_Laue_measured_fraction_max 0.881
_diffrn_reflns_limit_h_max 16
_diffrn_reflns_limit_h_min -16
_diffrn_reflns_limit_k_max 16
_diffrn_reflns_limit_k_min -16
_diffrn_reflns_limit_l_max 58
_diffrn_reflns_limit_l_min -47
_diffrn_reflns_number 88203
_diffrn_reflns_point_group_measured_fraction_full 0.9974
_diffrn_reflns_point_group_measured_fraction_max 0.9829
_diffrn_reflns_theta_full 67.684
_diffrn_reflns_theta_max 74.370
_diffrn_reflns_theta_min 3.416
_diffrn_source 'fine-focus sealed X-ray tube'
_diffrn_source_type 'Enhance (Cu) X-ray Source'
_exptl_absorpt_coefficient_mu 0.784
_exptl_absorpt_correction_T_max 1.00000
_exptl_absorpt_correction_T_min 0.73634
_exptl_absorpt_correction_type multi-scan
_exptl_absorpt_process_details
;
CrysAlisPro 1.171.38.46 (Rigaku Oxford Diffraction, 2015)
Empirical absorption correction using spherical harmonics,
 implemented in SCALE3 ABSPACK scaling algorithm.
;
_exptl_crystal_colour 'clear whiteish colourless'
_exptl_crystal_colour_lustre clear
_exptl_crystal_colour_modifier whiteish
_exptl_crystal_colour_primary colourless
_exptl_crystal_density_diffrn 1.094
_exptl_crystal_description plate
_exptl_crystal_F_000 2752
_exptl_crystal_size_max 0.18
_exptl_crystal_size_mid 0.15
_exptl_crystal_size_min 0.13
_refine_diff_density_max 1.292
_refine_diff_density_min -0.738
_refine_diff_density_rms 0.054
_refine_ls_extinction_method none
_refine_ls_goodness_of_fit_ref 1.004
_refine_ls_hydrogen_treatment constr
_refine_ls_matrix_type full
_refine_ls_number_parameters 826
_refine_ls_number_reflns 14046
_refine_ls_number_restraints 0
_refine_ls_restrained_S_all 1.004
_refine_ls_R_factor_all 0.0585
_refine_ls_R_factor_gt 0.0553
_refine_ls_shift/su_max 0.002
_refine_ls_shift/su_mean 0.000
_refine_ls_structure_factor_coef Fsqd
_refine_ls_weighting_details 'w=1/[\s^2^(Fo^2^)+(0.0692P)^2^+7.6935P] where P=(Fo^2^+2Fc^2^)/3'
_refine_ls_weighting_scheme calc
_refine_ls_wR_factor_gt 0.1332
_refine_ls_wR_factor_ref 0.1361
_reflns_Friedel_coverage 0.000
_reflns_number_gt 12978
_reflns_number_total 14046
_reflns_threshold_expression 'I > 2\s(I)'
_cod_data_source_file d0ra07837a2.cif
_cod_data_source_block exp_259a-rsk
_cod_database_code 7241337
_shelx_shelxl_version_number 2018/3
_shelx_space_group_comment
;
The symmetry employed for this shelxl refinement is uniquely defined
by the following loop, which should always be used as a source of
symmetry information in preference to the above space-group names.
They are only intended as comments.
;
_shelx_estimated_absorpt_t_max 0.905
_shelx_estimated_absorpt_t_min 0.872
_reflns_odcompleteness_completeness 99.74
_reflns_odcompleteness_iscentric 1
_reflns_odcompleteness_theta 66.97
_olex2_refinement_description
;
1. Fixed Uiso
 At 1.2 times of:
  All C(H) groups, All N(H) groups
 At 1.5 times of:
  All C(H,H,H) groups
2. Uiso/Uaniso restraints and constraints
Uanis(C65) = Uanis(C66)
Uanis(C65) = Uanis(C67)
Uanis(C16) = Uanis(C18)
Uanis(C16) = Uanis(C17)
Uanis(C33) = Uanis(C35)
3.a Ternary CH refined with riding coordinates:
 C16(H16), C40(H40), C75(H75), C65(H65), C23(H23), C58(H58), C82(H82), C33(H33)
3.b Aromatic/amide H refined with riding coordinates:
 N7(H7), N3(H3), C55(H55), C52(H52), C11(H11), C53(H53), C13(H13), C70(H70),
 C19(H19), C10(H10), C30(H30), C61(H61), C69(H69), C50(H50), C37(H37), C28(H28),
  C8(H8), C80(H80), C21(H21), C72(H72), C62(H62), C48(H48), C49(H49), C79(H79),
 C4(H4), C27(H27), C20(H20), C38(H38), C46(H46), C63(H63), C47(H47), C36(H36),
 C78(H78), C6(H6), C7(H7A), C5(H5)
3.c Idealised Me refined as rotating group:
 C1(H1A,H1B,H1C), C43(H43A,H43B,H43C), C60(H60A,H60B,H60C), C41(H41A,H41B,
 H41C), C24(H24A,H24B,H24C), C25(H25A,H25B,H25C), C42(H42A,H42B,H42C), C18(H18A,
 H18B,H18C), C77(H77A,H77B,H77C), C76(H76A,H76B,H76C), C84(H84A,H84B,H84C),
 C83(H83A,H83B,H83C), C34(H34A,H34B,H34C), C17(H17A,H17B,H17C), C67(H67A,H67B,
 H67C), C66(H66A,H66B,H66C), C35(H35A,H35B,H35C), C59(H59A,H59B,H59C)
;
_olex2_submission_special_instructions 'No special instructions were received'
_oxdiff_exptl_absorpt_empirical_details
;
Empirical correction (ABSPACK) includes:
- Absorption correction using spherical harmonics
- Frame scaling
- Detector area scaling
;
_oxdiff_exptl_absorpt_empirical_full_max 1.593
_oxdiff_exptl_absorpt_empirical_full_min 0.641

loop_
_space_group_symop_operation_xyz
'x, y, z'
'-x, y+1/2, -z+1/2'
'-x, -y, -z'
'x, -y-1/2, z-1/2'

loop_
_atom_site_label
_atom_site_type_symbol
_atom_site_fract_x
_atom_site_fract_y
_atom_site_fract_z
_atom_site_U_iso_or_equiv
_atom_site_adp_type
_atom_site_occupancy
_atom_site_site_symmetry_order
_atom_site_calc_flag
_atom_site_refinement_flags_posn
_atom_site_refinement_flags_adp
_atom_site_refinement_flags_occupancy
_atom_site_disorder_assembly
_atom_site_disorder_group
Zn1 Zn 0.83626(2) 0.09954(2) 0.86801(2) 0.02100(8) Uani 1 1 d . . . . .
N5 N 0.81233(12) -0.03377(12) 0.88864(3) 0.0223(3) Uani 1 1 d . . . . .
N2 N 0.97348(12) 0.17292(12) 0.86331(3) 0.0227(3) Uani 1 1 d . . . . .
N8 N 1.06591(14) -0.39274(14) 0.92999(4) 0.0307(4) Uani 1 1 d . . . . .
N1 N 0.78968(12) 0.23998(12) 0.88070(3) 0.0219(3) Uani 1 1 d . . . . .
N7 N 0.98069(13) -0.19634(13) 0.94262(4) 0.0263(3) Uani 1 1 d . . . . .
H7 H 0.937324 -0.231253 0.930850 0.032 Uiso 1 1 calc R . . . .
N6 N 0.78385(12) 0.01843(13) 0.83059(3) 0.0234(3) Uani 1 1 d . . . . .
N4 N 0.55628(14) 0.59211(15) 0.82436(4) 0.0338(4) Uani 1 1 d . . . . .
N3 N 0.55202(13) 0.40862(13) 0.85771(4) 0.0272(3) Uani 1 1 d . . . . .
H3 H 0.605398 0.445676 0.863665 0.033 Uiso 1 1 calc R . . . .
C12 C 0.87479(15) 0.30429(15) 0.88197(4) 0.0242(4) Uani 1 1 d . . . . .
C54 C 0.76484(15) -0.10159(15) 0.86769(4) 0.0241(4) Uani 1 1 d . . . . .
C55 C 0.75468(15) -0.07179(16) 0.83822(4) 0.0249(4) Uani 1 1 d . . . . .
H55 H 0.726402 -0.118092 0.824036 0.030 Uiso 1 1 calc R . . . .
C15 C 1.12934(16) 0.07071(16) 0.86100(5) 0.0279(4) Uani 1 1 d . . . . .
C52 C 0.76133(17) -0.17783(16) 0.91015(5) 0.0290(4) Uani 1 1 d . . . . .
H52 H 0.749901 -0.224354 0.924577 0.035 Uiso 1 1 calc R . . . .
C57 C 0.85699(16) -0.01789(17) 0.78582(4) 0.0292(4) Uani 1 1 d . . . . .
C11 C 0.85385(16) 0.40098(15) 0.89282(5) 0.0274(4) Uani 1 1 d . . . . .
H11 H 0.898261 0.457390 0.895519 0.033 Uiso 1 1 calc R . . . .
C9 C 0.71485(15) 0.29620(15) 0.89083(4) 0.0239(4) Uani 1 1 d . . . . .
C53 C 0.73305(15) -0.19082(15) 0.88063(4) 0.0262(4) Uani 1 1 d . . . . .
H53 H 0.699634 -0.247572 0.871345 0.031 Uiso 1 1 calc R . . . .
C13 C 0.96535(15) 0.26765(15) 0.87212(4) 0.0237(4) Uani 1 1 d . . . . .
H13 H 1.020906 0.312445 0.871913 0.028 Uiso 1 1 calc R . . . .
C51 C 0.81069(15) -0.08095(15) 0.91430(4) 0.0243(4) Uani 1 1 d . . . . .
C70 C 1.12082(17) -0.15311(18) 0.97247(5) 0.0324(4) Uani 1 1 d . . . . .
H70 H 1.185657 -0.155020 0.983597 0.039 Uiso 1 1 calc R . . . .
C56 C 0.78513(15) 0.03621(16) 0.80024(4) 0.0246(4) Uani 1 1 d . . . . .
C19 C 1.21906(16) 0.05355(17) 0.84843(5) 0.0308(4) Uani 1 1 d . . . . .
H19 H 1.265832 0.003334 0.856187 0.037 Uiso 1 1 calc R . . . .
C14 C 1.06107(15) 0.14865(15) 0.84946(4) 0.0239(4) Uani 1 1 d . . . . .
C68 C 0.96418(16) -0.09859(15) 0.95211(4) 0.0258(4) Uani 1 1 d . . . . .
C22 C 1.07933(16) 0.20492(16) 0.82462(4) 0.0278(4) Uani 1 1 d . . . . .
C16 C 1.1102(3) 0.0097(2) 0.88767(6) 0.0513(4) Uani 1 1 d . . . . .
H16 H 1.036224 0.014755 0.889035 0.062 Uiso 1 1 calc R . . . .
C10 C 0.75220(16) 0.39567(16) 0.89883(5) 0.0279(4) Uani 1 1 d . . . . .
H10 H 0.715943 0.448055 0.906648 0.033 Uiso 1 1 calc R . . . .
C30 C 0.48192(17) 0.52852(19) 0.81877(5) 0.0349(5) Uani 1 1 d . . . . .
H30 H 0.431392 0.541025 0.803043 0.042 Uiso 1 1 calc R . . . .
C26 C 0.53271(16) 0.31261(16) 0.86826(4) 0.0275(4) Uani 1 1 d . . . . .
C61 C 0.85022(18) -0.00559(19) 0.75589(5) 0.0347(5) Uani 1 1 d . . . . .
H61 H 0.895705 -0.041636 0.745897 0.042 Uiso 1 1 calc R . . . .
C39 C 0.64477(17) 0.65752(17) 0.78575(5) 0.0303(4) Uani 1 1 d . . . . .
C69 C 1.05075(17) -0.07050(17) 0.97096(4) 0.0308(4) Uani 1 1 d . . . . .
H69 H 1.060777 -0.008114 0.980861 0.037 Uiso 1 1 calc R . . . .
C50 C 0.79865(19) -0.14249(18) 0.98437(5) 0.0336(5) Uani 1 1 d . . . . .
H50 H 0.850991 -0.190412 0.983250 0.040 Uiso 1 1 calc R . . . .
C37 C 0.60819(18) 0.82940(17) 0.76638(5) 0.0333(5) Uani 1 1 d . . . . .
H37 H 0.622813 0.882626 0.754176 0.040 Uiso 1 1 calc R . . . .
C64 C 0.71394(17) 0.10503(16) 0.78546(4) 0.0291(4) Uani 1 1 d . . . . .
C31 C 0.56841(17) 0.67242(18) 0.80421(5) 0.0317(4) Uani 1 1 d . . . . .
C1 C 0.59483(16) 0.14201(16) 0.88780(5) 0.0295(4) Uani 1 1 d . . . . .
H1A H 0.609756 0.123906 0.868849 0.044 Uiso 1 1 calc GR . . . .
H1B H 0.525597 0.121246 0.889745 0.044 Uiso 1 1 calc GR . . . .
H1C H 0.642586 0.107480 0.902176 0.044 Uiso 1 1 calc GR . . . .
C71 C 1.07714(16) -0.23084(17) 0.95467(4) 0.0292(4) Uani 1 1 d . . . . .
C3 C 0.57548(16) 0.28585(16) 0.92233(4) 0.0279(4) Uani 1 1 d . . . . .
C45 C 0.78943(16) -0.05662(16) 0.96599(4) 0.0274(4) Uani 1 1 d . . . . .
C29 C 0.47393(16) 0.43733(18) 0.83623(5) 0.0332(5) Uani 1 1 d . . . . .
C73 C 1.11549(15) -0.48485(17) 0.92215(5) 0.0291(4) Uani 1 1 d . . . . .
C43 C 0.89079(17) 0.07521(15) 0.94131(4) 0.0285(4) Uani 1 1 d . . . . .
H43A H 0.945462 0.083195 0.929698 0.043 Uiso 1 1 calc GR . . . .
H43B H 0.912884 0.101630 0.960408 0.043 Uiso 1 1 calc GR . . . .
H43C H 0.831012 0.112725 0.932619 0.043 Uiso 1 1 calc GR . . . .
C28 C 0.40215(17) 0.3585(2) 0.83356(5) 0.0358(5) Uani 1 1 d . . . . .
H28 H 0.340775 0.356940 0.820788 0.043 Uiso 1 1 calc R . . . .
C8 C 0.64770(19) 0.27813(18) 0.94687(5) 0.0346(5) Uani 1 1 d . . . . .
H8 H 0.715532 0.260510 0.945089 0.042 Uiso 1 1 calc R . . . .
C44 C 0.86350(16) -0.04023(15) 0.94323(4) 0.0249(4) Uani 1 1 d . . . . .
C80 C 1.21023(17) -0.57385(19) 0.88919(5) 0.0357(5) Uani 1 1 d . . . . .
H80 H 1.244206 -0.574116 0.872939 0.043 Uiso 1 1 calc R . . . .
C21 C 1.16985(17) 0.18411(17) 0.81293(5) 0.0310(4) Uani 1 1 d . . . . .
H21 H 1.183633 0.221204 0.796818 0.037 Uiso 1 1 calc R . . . .
C81 C 1.16437(17) -0.48370(18) 0.89690(5) 0.0332(5) Uani 1 1 d . . . . .
C40 C 0.7035(2) 0.55588(19) 0.78694(5) 0.0391(5) Uani 1 1 d . . . . .
H40 H 0.652708 0.500838 0.788124 0.047 Uiso 1 1 calc R . . . .
C2 C 0.60536(15) 0.25981(15) 0.89203(4) 0.0252(4) Uani 1 1 d . . . . .
C74 C 1.11064(18) -0.57453(18) 0.93842(5) 0.0350(5) Uani 1 1 d . . . . .
C75 C 1.0583(2) -0.5744(2) 0.96560(6) 0.0474(6) Uani 1 1 d . . . . .
H75 H 1.012045 -0.514529 0.964432 0.057 Uiso 1 1 calc R . . . .
C72 C 1.11794(16) -0.32868(17) 0.94705(5) 0.0299(4) Uani 1 1 d . . . . .
H72 H 1.185107 -0.346088 0.954873 0.036 Uiso 1 1 calc R . . . .
C62 C 0.7776(2) 0.05885(19) 0.74073(5) 0.0369(5) Uani 1 1 d . . . . .
H62 H 0.773704 0.064844 0.720728 0.044 Uiso 1 1 calc R . . . .
C48 C 0.65289(19) -0.08531(19) 1.00710(5) 0.0363(5) Uani 1 1 d . . . . .
H48 H 0.608483 -0.094067 1.020866 0.044 Uiso 1 1 calc R . . . .
C49 C 0.7297(2) -0.15681(19) 1.00443(5) 0.0376(5) Uani 1 1 d . . . . .
H49 H 0.735610 -0.215266 1.016152 0.045 Uiso 1 1 calc R . . . .
C79 C 1.20675(17) -0.66402(19) 0.90514(5) 0.0369(5) Uani 1 1 d . . . . .
H79 H 1.237671 -0.724123 0.899561 0.044 Uiso 1 1 calc R . . . .
C4 C 0.47498(19) 0.3139(2) 0.92555(5) 0.0408(5) Uani 1 1 d . . . . .
H4 H 0.425261 0.319791 0.909298 0.049 Uiso 1 1 calc R . . . .
C27 C 0.43824(17) 0.28097(18) 0.85356(5) 0.0330(5) Uani 1 1 d . . . . .
H27 H 0.404659 0.219238 0.856433 0.040 Uiso 1 1 calc R . . . .
C20 C 1.23943(17) 0.11012(18) 0.82459(5) 0.0322(5) Uani 1 1 d . . . . .
H20 H 1.299589 0.098231 0.816535 0.039 Uiso 1 1 calc R . . . .
C60 C 0.9166(2) -0.2006(2) 0.79802(6) 0.0425(5) Uani 1 1 d . . . . .
H60A H 0.856385 -0.216437 0.806871 0.064 Uiso 1 1 calc GR . . . .
H60B H 0.974097 -0.240471 0.807113 0.064 Uiso 1 1 calc GR . . . .
H60C H 0.903741 -0.217175 0.777767 0.064 Uiso 1 1 calc GR . . . .
C41 C 0.7830(2) 0.5474(2) 0.81414(6) 0.0440(6) Uani 1 1 d . . . . .
H41A H 0.837607 0.596348 0.813049 0.066 Uiso 1 1 calc GR . . . .
H41B H 0.811184 0.478799 0.815566 0.066 Uiso 1 1 calc GR . . . .
H41C H 0.750322 0.561862 0.830910 0.066 Uiso 1 1 calc GR . . . .
C24 C 1.0522(2) 0.39232(18) 0.81145(5) 0.0386(5) Uani 1 1 d . . . . .
H24A H 1.076658 0.408669 0.831312 0.058 Uiso 1 1 calc GR . . . .
H24B H 1.001151 0.442058 0.803756 0.058 Uiso 1 1 calc GR . . . .
H24C H 1.109013 0.394024 0.800425 0.058 Uiso 1 1 calc GR . . . .
C38 C 0.66232(18) 0.73699(18) 0.76698(5) 0.0339(5) Uani 1 1 d . . . . .
H38 H 0.711444 0.728034 0.754552 0.041 Uiso 1 1 calc R . . . .
C46 C 0.71028(17) 0.01339(18) 0.96846(5) 0.0352(5) Uani 1 1 d . . . . .
H46 H 0.701958 0.070465 0.956236 0.042 Uiso 1 1 calc R . . . .
C63 C 0.71028(19) 0.11473(18) 0.75544(5) 0.0336(5) Uani 1 1 d . . . . .
H63 H 0.662339 0.159011 0.745210 0.040 Uiso 1 1 calc R . . . .
C32 C 0.5117(2) 0.7643(2) 0.80340(6) 0.0425(6) Uani 1 1 d . . . . .
C47 C 0.64355(19) -0.0004(2) 0.98884(6) 0.0406(5) Uani 1 1 d . . . . .
H47 H 0.591861 0.047961 0.990253 0.049 Uiso 1 1 calc R . . . .
C25 C 0.9676(2) 0.2539(2) 0.77834(5) 0.0394(5) Uani 1 1 d . . . . .
H25A H 1.024970 0.255842 0.767526 0.059 Uiso 1 1 calc GR . . . .
H25B H 0.915442 0.301577 0.770001 0.059 Uiso 1 1 calc GR . . . .
H25C H 0.939364 0.185360 0.777735 0.059 Uiso 1 1 calc GR . . . .
C65 C 0.6401(3) 0.1684(2) 0.80117(8) 0.0598(5) Uani 1 1 d . . . . .
H65 H 0.654242 0.151749 0.821848 0.072 Uiso 1 1 calc R . . . .
C23 C 1.00412(18) 0.28416(17) 0.80964(4) 0.0318(4) Uani 1 1 d . . . . .
H23 H 0.943509 0.285865 0.819875 0.038 Uiso 1 1 calc R . . . .
C36 C 0.5326(2) 0.84185(19) 0.78397(5) 0.0398(5) Uani 1 1 d . . . . .
H36 H 0.494723 0.902893 0.782957 0.048 Uiso 1 1 calc R . . . .
C78 C 1.15691(19) -0.66357(19) 0.92938(6) 0.0400(5) Uani 1 1 d . . . . .
H78 H 1.154158 -0.724235 0.939944 0.048 Uiso 1 1 calc R . . . .
C6 C 0.5198(2) 0.3243(2) 0.97716(6) 0.0487(6) Uani 1 1 d . . . . .
H6 H 0.501434 0.336716 0.995423 0.058 Uiso 1 1 calc R . . . .
C58 C 0.94144(18) -0.08529(18) 0.80171(5) 0.0342(5) Uani 1 1 d . . . . .
H58 H 0.947111 -0.068939 0.822392 0.041 Uiso 1 1 calc R . . . .
C7 C 0.6202(2) 0.2964(2) 0.97431(5) 0.0425(5) Uani 1 1 d . . . . .
H7A H 0.669343 0.289928 0.990671 0.051 Uiso 1 1 calc R . . . .
C5 C 0.4481(2) 0.3333(3) 0.95322(6) 0.0496(7) Uani 1 1 d . . . . .
H5 H 0.380753 0.352451 0.955141 0.059 Uiso 1 1 calc R . . . .
C42 C 0.7536(3) 0.5349(2) 0.75974(7) 0.0551(7) Uani 1 1 d . . . . .
H42A H 0.703097 0.543713 0.742879 0.083 Uiso 1 1 calc GR . . . .
H42B H 0.779489 0.465408 0.760312 0.083 Uiso 1 1 calc GR . . . .
H42C H 0.809531 0.582434 0.758974 0.083 Uiso 1 1 calc GR . . . .
C82 C 1.1614(2) -0.38581(19) 0.87882(6) 0.0449(6) Uani 1 1 d . . . . .
H82 H 1.180145 -0.327992 0.892100 0.054 Uiso 1 1 calc R . . . .
C33 C 0.4329(3) 0.7856(3) 0.82384(8) 0.0752(8) Uani 1 1 d . . . . .
H33 H 0.425825 0.725546 0.836231 0.090 Uiso 1 1 calc R . . . .
C18 C 1.1349(3) -0.1038(2) 0.88499(6) 0.0513(4) Uani 1 1 d . . . . .
H18A H 1.096419 -0.131020 0.867579 0.077 Uiso 1 1 calc GR . . . .
H18B H 1.116333 -0.140468 0.901421 0.077 Uiso 1 1 calc GR . . . .
H18C H 1.207484 -0.112061 0.884275 0.077 Uiso 1 1 calc GR . . . .
C77 C 0.9921(2) -0.6713(2) 0.96800(7) 0.0547(7) Uani 1 1 d . . . . .
H77A H 0.943926 -0.679004 0.950604 0.082 Uiso 1 1 calc GR . . . .
H77B H 0.954974 -0.664359 0.984274 0.082 Uiso 1 1 calc GR . . . .
H77C H 1.035993 -0.731004 0.970613 0.082 Uiso 1 1 calc GR . . . .
C76 C 1.1379(3) -0.5607(2) 0.99232(6) 0.0609(8) Uani 1 1 d . . . . .
H76A H 1.187961 -0.615331 0.993198 0.091 Uiso 1 1 calc GR . . . .
H76B H 1.104152 -0.562701 1.009328 0.091 Uiso 1 1 calc GR . . . .
H76C H 1.172014 -0.495311 0.991331 0.091 Uiso 1 1 calc GR . . . .
C84 C 1.2380(4) -0.3871(3) 0.85696(8) 0.0727(11) Uani 1 1 d . . . . .
H84A H 1.306336 -0.399668 0.866866 0.109 Uiso 1 1 calc GR . . . .
H84B H 1.236481 -0.321632 0.847236 0.109 Uiso 1 1 calc GR . . . .
H84C H 1.219468 -0.440905 0.843020 0.109 Uiso 1 1 calc GR . . . .
C83 C 1.0529(3) -0.3664(2) 0.86377(6) 0.0572(8) Uani 1 1 d . . . . .
H83A H 1.031227 -0.423341 0.851190 0.086 Uiso 1 1 calc GR . . . .
H83B H 1.051863 -0.303972 0.852584 0.086 Uiso 1 1 calc GR . . . .
H83C H 1.006772 -0.359406 0.877981 0.086 Uiso 1 1 calc GR . . . .
C34 C 0.3302(2) 0.8185(3) 0.80879(7) 0.0586(8) Uani 1 1 d . . . . .
H34A H 0.338139 0.879421 0.797559 0.088 Uiso 1 1 calc GR . . . .
H34B H 0.285078 0.833177 0.822859 0.088 Uiso 1 1 calc GR . . . .
H34C H 0.301046 0.764082 0.796217 0.088 Uiso 1 1 calc GR . . . .
C17 C 1.1656(3) 0.0570(2) 0.91398(6) 0.0513(4) Uani 1 1 d . . . . .
H17A H 1.238693 0.049919 0.913943 0.077 Uiso 1 1 calc GR . . . .
H17B H 1.146159 0.023098 0.930723 0.077 Uiso 1 1 calc GR . . . .
H17C H 1.148071 0.128994 0.914468 0.077 Uiso 1 1 calc GR . . . .
C67 C 0.5298(2) 0.1440(3) 0.79106(8) 0.0598(5) Uani 1 1 d . . . . .
H67A H 0.516293 0.151110 0.770378 0.090 Uiso 1 1 calc GR . . . .
H67B H 0.486508 0.190839 0.799889 0.090 Uiso 1 1 calc GR . . . .
H67C H 0.515448 0.074387 0.796369 0.090 Uiso 1 1 calc GR . . . .
C66 C 0.6561(3) 0.2817(2) 0.79787(8) 0.0598(5) Uani 1 1 d . . . . .
H66A H 0.726348 0.298963 0.805218 0.090 Uiso 1 1 calc GR . . . .
H66B H 0.610231 0.318958 0.808518 0.090 Uiso 1 1 calc GR . . . .
H66C H 0.642156 0.300025 0.777754 0.090 Uiso 1 1 calc GR . . . .
C35 C 0.4705(3) 0.8917(3) 0.84428(8) 0.0752(8) Uani 1 1 d . . . . .
H35A H 0.538488 0.880478 0.854596 0.113 Uiso 1 1 calc GR . . . .
H35B H 0.422882 0.903491 0.857862 0.113 Uiso 1 1 calc GR . . . .
H35C H 0.471482 0.950879 0.831905 0.113 Uiso 1 1 calc GR . . . .
C59 C 1.04640(19) -0.0646(2) 0.79198(6) 0.0426(6) Uani 1 1 d . . . . .
H59A H 1.044635 -0.085767 0.772176 0.064 Uiso 1 1 calc GR . . . .
H59B H 1.098804 -0.102926 0.803988 0.064 Uiso 1 1 calc GR . . . .
H59C H 1.061746 0.007880 0.793644 0.064 Uiso 1 1 calc GR . . . .

loop_
_atom_site_aniso_label
_atom_site_aniso_U_11
_atom_site_aniso_U_22
_atom_site_aniso_U_33
_atom_site_aniso_U_23
_atom_site_aniso_U_13
_atom_site_aniso_U_12
Zn1 0.02282(14) 0.02176(14) 0.01875(13) 0.00069(9) 0.00409(9) -0.00204(9)
N5 0.0241(8) 0.0216(7) 0.0209(7) 0.0000(6) 0.0019(6) -0.0026(6)
N2 0.0216(8) 0.0247(8) 0.0228(8) 0.0028(6) 0.0062(6) -0.0010(6)
N8 0.0278(9) 0.0305(9) 0.0338(9) 0.0041(7) 0.0048(7) 0.0002(7)
N1 0.0217(7) 0.0230(8) 0.0219(7) 0.0027(6) 0.0062(6) -0.0005(6)
N7 0.0287(8) 0.0265(8) 0.0227(8) 0.0026(6) -0.0004(6) -0.0043(7)
N6 0.0245(8) 0.0257(8) 0.0202(8) -0.0013(6) 0.0042(6) -0.0002(6)
N4 0.0268(9) 0.0381(10) 0.0378(10) 0.0122(8) 0.0086(7) 0.0043(7)
N3 0.0225(8) 0.0302(9) 0.0294(9) 0.0047(7) 0.0052(7) 0.0009(6)
C12 0.0246(9) 0.0252(9) 0.0232(9) 0.0023(7) 0.0041(7) -0.0035(7)
C54 0.0242(9) 0.0249(9) 0.0230(9) -0.0025(7) 0.0022(7) -0.0028(7)
C55 0.0236(9) 0.0293(10) 0.0215(9) -0.0009(7) 0.0026(7) -0.0011(7)
C15 0.0270(10) 0.0281(10) 0.0300(10) -0.0024(8) 0.0085(8) -0.0020(8)
C52 0.0328(10) 0.0270(10) 0.0263(10) 0.0039(8) 0.0015(8) -0.0056(8)
C57 0.0300(10) 0.0325(10) 0.0261(10) -0.0043(8) 0.0072(8) -0.0050(8)
C11 0.0250(10) 0.0253(10) 0.0326(10) -0.0005(8) 0.0068(8) -0.0044(7)
C9 0.0229(9) 0.0247(9) 0.0252(9) 0.0014(7) 0.0067(7) 0.0003(7)
C53 0.0272(9) 0.0237(9) 0.0260(10) 0.0006(7) -0.0016(8) -0.0048(7)
C13 0.0247(9) 0.0247(9) 0.0221(9) 0.0027(7) 0.0048(7) -0.0026(7)
C51 0.0243(9) 0.0260(9) 0.0225(9) 0.0008(7) 0.0027(7) -0.0012(7)
C70 0.0303(10) 0.0387(12) 0.0265(10) 0.0045(8) -0.0019(8) -0.0056(9)
C56 0.0284(9) 0.0296(10) 0.0162(8) -0.0021(7) 0.0041(7) -0.0052(8)
C19 0.0253(10) 0.0302(10) 0.0374(11) -0.0035(8) 0.0065(8) 0.0015(8)
C14 0.0238(9) 0.0268(9) 0.0223(9) -0.0022(7) 0.0079(7) -0.0029(7)
C68 0.0308(10) 0.0267(9) 0.0198(9) 0.0037(7) 0.0027(8) -0.0055(8)
C22 0.0272(10) 0.0323(10) 0.0254(10) -0.0029(8) 0.0087(8) -0.0061(8)
C16 0.0708(11) 0.0447(8) 0.0405(8) 0.0063(6) 0.0150(7) -0.0077(8)
C10 0.0237(9) 0.0266(10) 0.0341(11) -0.0007(8) 0.0067(8) 0.0006(7)
C30 0.0266(10) 0.0427(12) 0.0355(11) 0.0106(9) 0.0049(8) 0.0070(9)
C26 0.0267(10) 0.0298(10) 0.0277(10) 0.0016(8) 0.0102(8) -0.0016(8)
C61 0.0376(12) 0.0414(12) 0.0263(10) -0.0071(9) 0.0089(9) -0.0055(9)
C39 0.0295(10) 0.0346(11) 0.0262(10) 0.0002(8) 0.0019(8) -0.0003(8)
C69 0.0337(11) 0.0328(11) 0.0244(10) 0.0009(8) -0.0014(8) -0.0069(8)
C50 0.0459(13) 0.0307(11) 0.0250(10) 0.0026(8) 0.0081(9) 0.0009(9)
C37 0.0362(11) 0.0321(11) 0.0312(11) 0.0078(8) 0.0031(9) -0.0024(9)
C64 0.0359(11) 0.0300(10) 0.0211(9) -0.0001(7) 0.0029(8) -0.0069(8)
C31 0.0273(10) 0.0367(11) 0.0306(11) 0.0086(8) 0.0019(8) 0.0010(8)
C1 0.0291(10) 0.0267(10) 0.0335(11) 0.0009(8) 0.0072(8) -0.0044(8)
C71 0.0275(10) 0.0315(10) 0.0281(10) 0.0083(8) 0.0018(8) -0.0031(8)
C3 0.0289(10) 0.0280(10) 0.0285(10) 0.0025(8) 0.0101(8) -0.0029(8)
C45 0.0311(10) 0.0285(10) 0.0220(9) -0.0017(7) 0.0019(8) -0.0083(8)
C29 0.0248(10) 0.0384(12) 0.0371(11) 0.0101(9) 0.0068(8) 0.0037(9)
C73 0.0208(9) 0.0340(11) 0.0324(10) 0.0039(8) 0.0026(8) 0.0006(8)
C43 0.0357(11) 0.0243(9) 0.0250(9) 0.0001(7) 0.0026(8) -0.0075(8)
C28 0.0222(10) 0.0495(13) 0.0349(11) 0.0074(10) 0.0008(8) -0.0027(9)
C8 0.0384(12) 0.0345(11) 0.0319(11) 0.0036(9) 0.0084(9) 0.0030(9)
C44 0.0303(10) 0.0238(9) 0.0205(9) 0.0031(7) 0.0030(7) -0.0030(8)
C80 0.0261(10) 0.0438(12) 0.0384(12) -0.0025(10) 0.0085(9) -0.0049(9)
C21 0.0308(10) 0.0386(11) 0.0258(10) -0.0016(8) 0.0119(8) -0.0066(9)
C81 0.0288(10) 0.0359(11) 0.0345(11) 0.0002(9) 0.0030(9) -0.0102(9)
C40 0.0429(13) 0.0350(12) 0.0418(13) 0.0026(10) 0.0150(10) 0.0041(10)
C2 0.0231(9) 0.0268(9) 0.0271(10) 0.0019(7) 0.0087(7) -0.0010(7)
C74 0.0305(11) 0.0360(11) 0.0392(12) 0.0090(9) 0.0075(9) 0.0070(9)
C75 0.0577(16) 0.0400(13) 0.0498(15) 0.0164(11) 0.0258(13) 0.0130(12)
C72 0.0251(10) 0.0344(11) 0.0296(10) 0.0073(8) 0.0012(8) -0.0040(8)
C62 0.0494(13) 0.0427(12) 0.0185(9) -0.0007(8) 0.0044(9) -0.0076(10)
C48 0.0365(12) 0.0412(12) 0.0319(11) 0.0023(9) 0.0067(9) -0.0049(9)
C49 0.0452(13) 0.0373(12) 0.0318(11) 0.0087(9) 0.0113(10) 0.0004(10)
C79 0.0268(10) 0.0398(12) 0.0436(13) -0.0003(10) 0.0032(9) 0.0066(9)
C4 0.0297(11) 0.0590(15) 0.0355(12) 0.0008(10) 0.0109(9) 0.0020(10)
C27 0.0273(10) 0.0369(11) 0.0342(11) 0.0058(9) 0.0023(8) -0.0062(9)
C20 0.0252(10) 0.0398(12) 0.0336(11) -0.0090(9) 0.0115(8) -0.0057(8)
C60 0.0365(12) 0.0451(14) 0.0468(14) 0.0036(11) 0.0090(10) 0.0062(10)
C41 0.0395(13) 0.0408(13) 0.0528(15) 0.0104(11) 0.0102(11) 0.0098(10)
C24 0.0502(14) 0.0366(12) 0.0297(11) 0.0060(9) 0.0081(10) -0.0040(10)
C38 0.0346(11) 0.0377(12) 0.0307(11) 0.0016(9) 0.0087(9) -0.0007(9)
C46 0.0308(11) 0.0363(11) 0.0382(12) 0.0092(9) 0.0037(9) 0.0002(9)
C63 0.0406(12) 0.0359(11) 0.0234(10) 0.0037(8) 0.0016(9) -0.0054(9)
C32 0.0376(12) 0.0482(14) 0.0433(13) 0.0167(11) 0.0119(10) 0.0162(11)
C47 0.0340(12) 0.0464(13) 0.0428(13) 0.0062(10) 0.0099(10) 0.0008(10)
C25 0.0440(13) 0.0437(13) 0.0299(11) 0.0064(9) 0.0028(9) -0.0092(10)
C65 0.0566(10) 0.0534(10) 0.0728(11) -0.0199(8) 0.0212(9) -0.0019(8)
C23 0.0354(11) 0.0367(11) 0.0245(10) 0.0054(8) 0.0087(8) -0.0035(9)
C36 0.0431(13) 0.0370(12) 0.0403(13) 0.0087(10) 0.0093(10) 0.0124(10)
C78 0.0387(12) 0.0378(12) 0.0440(13) 0.0110(10) 0.0071(10) 0.0101(10)
C6 0.0562(16) 0.0586(16) 0.0352(13) -0.0029(11) 0.0200(12) -0.0034(13)
C58 0.0317(11) 0.0450(13) 0.0265(10) -0.0076(9) 0.0059(8) 0.0028(9)
C7 0.0485(14) 0.0501(14) 0.0296(11) 0.0039(10) 0.0075(10) -0.0023(11)
C5 0.0377(13) 0.0752(19) 0.0395(14) -0.0007(12) 0.0188(11) 0.0013(12)
C42 0.073(2) 0.0448(15) 0.0539(16) 0.0008(12) 0.0304(15) 0.0151(14)
C82 0.0677(17) 0.0328(12) 0.0370(13) -0.0014(10) 0.0167(12) -0.0173(11)
C33 0.0665(15) 0.098(2) 0.0668(15) 0.0269(13) 0.0296(12) 0.0390(14)
C18 0.0708(11) 0.0447(8) 0.0405(8) 0.0063(6) 0.0150(7) -0.0077(8)
C77 0.0591(17) 0.0546(16) 0.0551(17) 0.0210(13) 0.0250(14) 0.0038(13)
C76 0.105(3) 0.0395(14) 0.0431(15) 0.0013(11) 0.0269(16) 0.0037(15)
C84 0.121(3) 0.0489(17) 0.0584(19) -0.0048(14) 0.050(2) -0.0315(19)
C83 0.096(2) 0.0323(13) 0.0380(14) 0.0040(10) -0.0072(14) -0.0024(14)
C34 0.0362(13) 0.084(2) 0.0568(17) -0.0175(15) 0.0114(12) 0.0049(14)
C17 0.0708(11) 0.0447(8) 0.0405(8) 0.0063(6) 0.0150(7) -0.0077(8)
C67 0.0566(10) 0.0534(10) 0.0728(11) -0.0199(8) 0.0212(9) -0.0019(8)
C66 0.0566(10) 0.0534(10) 0.0728(11) -0.0199(8) 0.0212(9) -0.0019(8)
C35 0.0665(15) 0.098(2) 0.0668(15) 0.0269(13) 0.0296(12) 0.0390(14)
C59 0.0349(12) 0.0495(14) 0.0441(13) -0.0129(11) 0.0084(10) -0.0017(10)

loop_
_atom_type_symbol
_atom_type_description
_atom_type_scat_dispersion_real
_atom_type_scat_dispersion_imag
_atom_type_scat_source
C C 0.0181 0.0091 'International Tables Vol C Tables 4.2.6.8 and 6.1.1.4'
H H 0.0000 0.0000 'International Tables Vol C Tables 4.2.6.8 and 6.1.1.4'
N N 0.0311 0.0180 'International Tables Vol C Tables 4.2.6.8 and 6.1.1.4'
Zn Zn -1.5491 0.6778 'International Tables Vol C Tables 4.2.6.8 and 6.1.1.4'

loop_
_geom_angle_atom_site_label_1
_geom_angle_atom_site_label_2
_geom_angle_atom_site_label_3
_geom_angle
_geom_angle_site_symmetry_1
_geom_angle_site_symmetry_3
_geom_angle_publ_flag
N5 Zn1 N2 129.54(6) . . ?
N5 Zn1 N1 123.56(6) . . ?
N5 Zn1 N6 85.02(6) . . ?
N2 Zn1 N6 109.50(6) . . ?
N1 Zn1 N2 85.38(6) . . ?
N1 Zn1 N6 128.48(6) . . ?
C54 N5 Zn1 106.70(12) . . ?
C51 N5 Zn1 146.41(14) . . ?
C51 N5 C54 106.07(16) . . ?
C13 N2 Zn1 106.80(12) . . ?
C13 N2 C14 117.15(16) . . ?
C14 N2 Zn1 135.22(13) . . ?
C72 N8 C73 118.67(19) . . ?
C12 N1 Zn1 106.19(12) . . ?
C9 N1 Zn1 147.35(13) . . ?
C9 N1 C12 106.08(16) . . ?
C68 N7 H7 125.0 . . ?
C68 N7 C71 110.09(17) . . ?
C71 N7 H7 125.0 . . ?
C55 N6 Zn1 107.56(13) . . ?
C55 N6 C56 117.38(16) . . ?
C56 N6 Zn1 134.56(13) . . ?
C30 N4 C31 119.2(2) . . ?
C26 N3 H3 124.7 . . ?
C26 N3 C29 110.50(18) . . ?
C29 N3 H3 124.7 . . ?
N1 C12 C11 111.03(17) . . ?
N1 C12 C13 119.34(17) . . ?
C11 C12 C13 129.61(18) . . ?
N5 C54 C55 118.78(17) . . ?
C53 C54 N5 110.42(17) . . ?
C53 C54 C55 130.79(18) . . ?
N6 C55 C54 121.44(18) . . ?
N6 C55 H55 119.3 . . ?
C54 C55 H55 119.3 . . ?
C19 C15 C14 118.57(19) . . ?
C19 C15 C16 120.1(2) . . ?
C14 C15 C16 121.2(2) . . ?
C53 C52 H52 126.3 . . ?
C53 C52 C51 107.32(17) . . ?
C51 C52 H52 126.3 . . ?
C56 C57 C58 122.60(18) . . ?
C61 C57 C56 117.7(2) . . ?
C61 C57 C58 119.65(19) . . ?
C12 C11 H11 127.2 . . ?
C12 C11 C10 105.62(18) . . ?
C10 C11 H11 127.2 . . ?
N1 C9 C10 110.04(17) . . ?
N1 C9 C2 125.25(17) . . ?
C10 C9 C2 124.65(17) . . ?
C54 C53 H53 127.0 . . ?
C52 C53 C54 106.00(17) . . ?
C52 C53 H53 127.0 . . ?
N2 C13 C12 121.90(18) . . ?
N2 C13 H13 119.0 . . ?
C12 C13 H13 119.0 . . ?
N5 C51 C52 110.17(17) . . ?
N5 C51 C44 124.72(17) . . ?
C52 C51 C44 124.87(17) . . ?
C69 C70 H70 125.9 . . ?
C71 C70 H70 125.9 . . ?
C71 C70 C69 108.27(19) . . ?
C57 C56 N6 119.26(18) . . ?
C64 C56 N6 119.30(18) . . ?
C64 C56 C57 121.42(18) . . ?
C15 C19 H19 119.4 . . ?
C20 C19 C15 121.1(2) . . ?
C20 C19 H19 119.4 . . ?
C15 C14 N2 119.49(17) . . ?
C15 C14 C22 120.86(18) . . ?
C22 C14 N2 119.64(18) . . ?
N7 C68 C69 107.30(19) . . ?
N7 C68 C44 122.67(18) . . ?
C69 C68 C44 129.98(19) . . ?
C14 C22 C23 123.40(18) . . ?
C21 C22 C14 117.9(2) . . ?
C21 C22 C23 118.64(18) . . ?
C15 C16 H16 107.1 . . ?
C18 C16 C15 112.0(2) . . ?
C18 C16 H16 107.1 . . ?
C17 C16 C15 110.4(2) . . ?
C17 C16 H16 107.1 . . ?
C17 C16 C18 112.9(3) . . ?
C11 C10 C9 107.22(18) . . ?
C11 C10 H10 126.4 . . ?
C9 C10 H10 126.4 . . ?
N4 C30 H30 119.1 . . ?
N4 C30 C29 121.7(2) . . ?
C29 C30 H30 119.1 . . ?
N3 C26 C2 122.81(18) . . ?
N3 C26 C27 106.56(19) . . ?
C27 C26 C2 130.61(19) . . ?
C57 C61 H61 119.2 . . ?
C62 C61 C57 121.6(2) . . ?
C62 C61 H61 119.2 . . ?
C31 C39 C40 119.31(19) . . ?
C38 C39 C31 118.2(2) . . ?
C38 C39 C40 122.5(2) . . ?
C70 C69 H69 126.2 . . ?
C68 C69 C70 107.61(19) . . ?
C68 C69 H69 126.2 . . ?
C45 C50 H50 119.8 . . ?
C49 C50 H50 119.8 . . ?
C49 C50 C45 120.5(2) . . ?
C38 C37 H37 120.2 . . ?
C36 C37 H37 120.2 . . ?
C36 C37 C38 119.6(2) . . ?
C56 C64 C63 118.5(2) . . ?
C56 C64 C65 121.8(2) . . ?
C63 C64 C65 119.7(2) . . ?
C39 C31 N4 116.95(19) . . ?
C32 C31 N4 122.0(2) . . ?
C32 C31 C39 120.9(2) . . ?
H1A C1 H1B 109.5 . . ?
H1A C1 H1C 109.5 . . ?
H1B C1 H1C 109.5 . . ?
C2 C1 H1A 109.5 . . ?
C2 C1 H1B 109.5 . . ?
C2 C1 H1C 109.5 . . ?
N7 C71 C72 122.22(19) . . ?
C70 C71 N7 106.71(19) . . ?
C70 C71 C72 131.0(2) . . ?
C8 C3 C2 120.52(19) . . ?
C8 C3 C4 118.4(2) . . ?
C4 C3 C2 121.0(2) . . ?
C50 C45 C44 121.38(19) . . ?
C46 C45 C50 117.9(2) . . ?
C46 C45 C44 120.72(18) . . ?
N3 C29 C30 121.7(2) . . ?
N3 C29 C28 106.97(19) . . ?
C28 C29 C30 130.9(2) . . ?
C81 C73 N8 118.51(19) . . ?
C74 C73 N8 119.97(19) . . ?
C74 C73 C81 121.4(2) . . ?
H43A C43 H43B 109.5 . . ?
H43A C43 H43C 109.5 . . ?
H43B C43 H43C 109.5 . . ?
C44 C43 H43A 109.5 . . ?
C44 C43 H43B 109.5 . . ?
C44 C43 H43C 109.5 . . ?
C29 C28 H28 126.1 . . ?
C29 C28 C27 107.86(19) . . ?
C27 C28 H28 126.1 . . ?
C3 C8 H8 119.6 . . ?
C3 C8 C7 120.9(2) . . ?
C7 C8 H8 119.6 . . ?
C51 C44 C68 109.72(16) . . ?
C51 C44 C45 108.10(16) . . ?
C51 C44 C43 111.36(16) . . ?
C68 C44 C45 110.15(16) . . ?
C68 C44 C43 107.35(17) . . ?
C43 C44 C45 110.15(16) . . ?
C81 C80 H80 119.2 . . ?
C81 C80 C79 121.5(2) . . ?
C79 C80 H80 119.2 . . ?
C22 C21 H21 119.1 . . ?
C20 C21 C22 121.9(2) . . ?
C20 C21 H21 119.1 . . ?
C73 C81 C82 119.4(2) . . ?
C80 C81 C73 118.0(2) . . ?
C80 C81 C82 122.6(2) . . ?
C39 C40 H40 106.8 . . ?
C39 C40 C41 111.9(2) . . ?
C39 C40 C42 113.3(2) . . ?
C41 C40 H40 106.8 . . ?
C41 C40 C42 110.8(2) . . ?
C42 C40 H40 106.8 . . ?
C9 C2 C26 109.33(16) . . ?
C9 C2 C1 111.76(16) . . ?
C9 C2 C3 108.94(16) . . ?
C26 C2 C1 108.44(17) . . ?
C26 C2 C3 110.82(16) . . ?
C1 C2 C3 107.56(16) . . ?
C73 C74 C75 120.8(2) . . ?
C73 C74 C78 118.0(2) . . ?
C78 C74 C75 121.1(2) . . ?
C74 C75 H75 107.4 . . ?
C74 C75 C77 112.5(2) . . ?
C77 C75 H75 107.4 . . ?
C76 C75 C74 110.3(2) . . ?
C76 C75 H75 107.4 . . ?
C76 C75 C77 111.4(2) . . ?
N8 C72 C71 122.8(2) . . ?
N8 C72 H72 118.6 . . ?
C71 C72 H72 118.6 . . ?
C61 C62 H62 120.1 . . ?
C61 C62 C63 119.9(2) . . ?
C63 C62 H62 120.1 . . ?
C49 C48 H48 120.7 . . ?
C49 C48 C47 118.6(2) . . ?
C47 C48 H48 120.7 . . ?
C50 C49 H49 119.5 . . ?
C48 C49 C50 121.0(2) . . ?
C48 C49 H49 119.5 . . ?
C80 C79 H79 120.3 . . ?
C78 C79 C80 119.3(2) . . ?
C78 C79 H79 120.3 . . ?
C3 C4 H4 119.8 . . ?
C3 C4 C5 120.4(2) . . ?
C5 C4 H4 119.8 . . ?
C26 C27 C28 108.1(2) . . ?
C26 C27 H27 126.0 . . ?
C28 C27 H27 126.0 . . ?
C19 C20 H20 120.2 . . ?
C21 C20 C19 119.52(19) . . ?
C21 C20 H20 120.2 . . ?
H60A C60 H60B 109.5 . . ?
H60A C60 H60C 109.5 . . ?
H60B C60 H60C 109.5 . . ?
C58 C60 H60A 109.5 . . ?
C58 C60 H60B 109.5 . . ?
C58 C60 H60C 109.5 . . ?
C40 C41 H41A 109.5 . . ?
C40 C41 H41B 109.5 . . ?
C40 C41 H41C 109.5 . . ?
H41A C41 H41B 109.5 . . ?
H41A C41 H41C 109.5 . . ?
H41B C41 H41C 109.5 . . ?
H24A C24 H24B 109.5 . . ?
H24A C24 H24C 109.5 . . ?
H24B C24 H24C 109.5 . . ?
C23 C24 H24A 109.5 . . ?
C23 C24 H24B 109.5 . . ?
C23 C24 H24C 109.5 . . ?
C39 C38 H38 119.3 . . ?
C37 C38 C39 121.5(2) . . ?
C37 C38 H38 119.3 . . ?
C45 C46 H46 119.4 . . ?
C47 C46 C45 121.2(2) . . ?
C47 C46 H46 119.4 . . ?
C64 C63 H63 119.6 . . ?
C62 C63 C64 120.7(2) . . ?
C62 C63 H63 119.6 . . ?
C31 C32 C36 118.3(2) . . ?
C31 C32 C33 122.6(2) . . ?
C36 C32 C33 119.0(2) . . ?
C48 C47 C46 120.9(2) . . ?
C48 C47 H47 119.6 . . ?
C46 C47 H47 119.6 . . ?
H25A C25 H25B 109.5 . . ?
H25A C25 H25C 109.5 . . ?
H25B C25 H25C 109.5 . . ?
C23 C25 H25A 109.5 . . ?
C23 C25 H25B 109.5 . . ?
C23 C25 H25C 109.5 . . ?
C64 C65 H65 107.9 . . ?
C67 C65 C64 112.5(2) . . ?
C67 C65 H65 107.9 . . ?
C67 C65 C66 108.7(3) . . ?
C66 C65 C64 111.7(3) . . ?
C66 C65 H65 107.9 . . ?
C22 C23 C24 110.90(19) . . ?
C22 C23 C25 111.30(19) . . ?
C22 C23 H23 107.8 . . ?
C24 C23 H23 107.8 . . ?
C25 C23 C24 111.04(18) . . ?
C25 C23 H23 107.8 . . ?
C37 C36 C32 121.4(2) . . ?
C37 C36 H36 119.3 . . ?
C32 C36 H36 119.3 . . ?
C74 C78 H78 119.2 . . ?
C79 C78 C74 121.7(2) . . ?
C79 C78 H78 119.2 . . ?
C7 C6 H6 120.1 . . ?
C5 C6 H6 120.1 . . ?
C5 C6 C7 119.8(2) . . ?
C57 C58 C60 112.15(19) . . ?
C57 C58 H58 107.9 . . ?
C57 C58 C59 112.1(2) . . ?
C60 C58 H58 107.9 . . ?
C59 C58 C60 108.82(19) . . ?
C59 C58 H58 107.9 . . ?
C8 C7 H7A 120.0 . . ?
C6 C7 C8 120.0(2) . . ?
C6 C7 H7A 120.0 . . ?
C4 C5 H5 119.8 . . ?
C6 C5 C4 120.4(2) . . ?
C6 C5 H5 119.8 . . ?
C40 C42 H42A 109.5 . . ?
C40 C42 H42B 109.5 . . ?
C40 C42 H42C 109.5 . . ?
H42A C42 H42B 109.5 . . ?
H42A C42 H42C 109.5 . . ?
H42B C42 H42C 109.5 . . ?
C81 C82 H82 107.5 . . ?
C81 C82 C84 113.2(3) . . ?
C84 C82 H82 107.5 . . ?
C83 C82 C81 110.2(2) . . ?
C83 C82 H82 107.5 . . ?
C83 C82 C84 110.6(3) . . ?
C32 C33 H33 110.6 . . ?
C32 C33 C35 109.1(3) . . ?
C34 C33 C32 113.6(3) . . ?
C34 C33 H33 110.6 . . ?
C34 C33 C35 101.8(3) . . ?
C35 C33 H33 110.6 . . ?
C16 C18 H18A 109.5 . . ?
C16 C18 H18B 109.5 . . ?
C16 C18 H18C 109.5 . . ?
H18A C18 H18B 109.5 . . ?
H18A C18 H18C 109.5 . . ?
H18B C18 H18C 109.5 . . ?
C75 C77 H77A 109.5 . . ?
C75 C77 H77B 109.5 . . ?
C75 C77 H77C 109.5 . . ?
H77A C77 H77B 109.5 . . ?
H77A C77 H77C 109.5 . . ?
H77B C77 H77C 109.5 . . ?
C75 C76 H76A 109.5 . . ?
C75 C76 H76B 109.5 . . ?
C75 C76 H76C 109.5 . . ?
H76A C76 H76B 109.5 . . ?
H76A C76 H76C 109.5 . . ?
H76B C76 H76C 109.5 . . ?
C82 C84 H84A 109.5 . . ?
C82 C84 H84B 109.5 . . ?
C82 C84 H84C 109.5 . . ?
H84A C84 H84B 109.5 . . ?
H84A C84 H84C 109.5 . . ?
H84B C84 H84C 109.5 . . ?
C82 C83 H83A 109.5 . . ?
C82 C83 H83B 109.5 . . ?
C82 C83 H83C 109.5 . . ?
H83A C83 H83B 109.5 . . ?
H83A C83 H83C 109.5 . . ?
H83B C83 H83C 109.5 . . ?
C33 C34 H34A 109.5 . . ?
C33 C34 H34B 109.5 . . ?
C33 C34 H34C 109.5 . . ?
H34A C34 H34B 109.5 . . ?
H34A C34 H34C 109.5 . . ?
H34B C34 H34C 109.5 . . ?
C16 C17 H17A 109.5 . . ?
C16 C17 H17B 109.5 . . ?
C16 C17 H17C 109.5 . . ?
H17A C17 H17B 109.5 . . ?
H17A C17 H17C 109.5 . . ?
H17B C17 H17C 109.5 . . ?
C65 C67 H67A 109.5 . . ?
C65 C67 H67B 109.5 . . ?
C65 C67 H67C 109.5 . . ?
H67A C67 H67B 109.5 . . ?
H67A C67 H67C 109.5 . . ?
H67B C67 H67C 109.5 . . ?
C65 C66 H66A 109.5 . . ?
C65 C66 H66B 109.5 . . ?
C65 C66 H66C 109.5 . . ?
H66A C66 H66B 109.5 . . ?
H66A C66 H66C 109.5 . . ?
H66B C66 H66C 109.5 . . ?
C33 C35 H35A 109.5 . . ?
C33 C35 H35B 109.5 . . ?
C33 C35 H35C 109.5 . . ?
H35A C35 H35B 109.5 . . ?
H35A C35 H35C 109.5 . . ?
H35B C35 H35C 109.5 . . ?
C58 C59 H59A 109.5 . . ?
C58 C59 H59B 109.5 . . ?
C58 C59 H59C 109.5 . . ?
H59A C59 H59B 109.5 . . ?
H59A C59 H59C 109.5 . . ?
H59B C59 H59C 109.5 . . ?

loop_
_geom_bond_atom_site_label_1
_geom_bond_atom_site_label_2
_geom_bond_distance
_geom_bond_site_symmetry_2
_geom_bond_publ_flag
Zn1 N5 2.0203(16) . ?
Zn1 N2 2.0673(16) . ?
Zn1 N1 2.0305(16) . ?
Zn1 N6 2.0690(16) . ?
N5 C54 1.393(2) . ?
N5 C51 1.346(2) . ?
N2 C13 1.302(3) . ?
N2 C14 1.425(2) . ?
N8 C73 1.428(3) . ?
N8 C72 1.277(3) . ?
N1 C12 1.384(2) . ?
N1 C9 1.355(2) . ?
N7 H7 0.8600 . ?
N7 C68 1.367(3) . ?
N7 C71 1.381(3) . ?
N6 C55 1.293(3) . ?
N6 C56 1.436(2) . ?
N4 C30 1.272(3) . ?
N4 C31 1.425(3) . ?
N3 H3 0.8600 . ?
N3 C26 1.373(3) . ?
N3 C29 1.377(3) . ?
C12 C11 1.391(3) . ?
C12 C13 1.410(3) . ?
C54 C55 1.415(3) . ?
C54 C53 1.393(3) . ?
C55 H55 0.9300 . ?
C15 C19 1.399(3) . ?
C15 C14 1.403(3) . ?
C15 C16 1.523(3) . ?
C52 H52 0.9300 . ?
C52 C53 1.385(3) . ?
C52 C51 1.411(3) . ?
C57 C56 1.414(3) . ?
C57 C61 1.395(3) . ?
C57 C58 1.516(3) . ?
C11 H11 0.9300 . ?
C11 C10 1.397(3) . ?
C9 C10 1.408(3) . ?
C9 C2 1.515(3) . ?
C53 H53 0.9300 . ?
C13 H13 0.9300 . ?
C51 C44 1.521(3) . ?
C70 H70 0.9300 . ?
C70 C69 1.403(3) . ?
C70 C71 1.376(3) . ?
C56 C64 1.398(3) . ?
C19 H19 0.9300 . ?
C19 C20 1.387(3) . ?
C14 C22 1.416(3) . ?
C68 C69 1.381(3) . ?
C68 C44 1.523(3) . ?
C22 C21 1.396(3) . ?
C22 C23 1.521(3) . ?
C16 H16 0.9800 . ?
C16 C18 1.513(4) . ?
C16 C17 1.468(4) . ?
C10 H10 0.9300 . ?
C30 H30 0.9300 . ?
C30 C29 1.445(3) . ?
C26 C2 1.517(3) . ?
C26 C27 1.388(3) . ?
C61 H61 0.9300 . ?
C61 C62 1.381(4) . ?
C39 C31 1.418(3) . ?
C39 C40 1.520(3) . ?
C39 C38 1.390(3) . ?
C69 H69 0.9300 . ?
C50 H50 0.9300 . ?
C50 C45 1.398(3) . ?
C50 C49 1.398(3) . ?
C37 H37 0.9300 . ?
C37 C38 1.388(3) . ?
C37 C36 1.378(3) . ?
C64 C63 1.400(3) . ?
C64 C65 1.529(4) . ?
C31 C32 1.399(3) . ?
C1 H1A 0.9600 . ?
C1 H1B 0.9600 . ?
C1 H1C 0.9600 . ?
C1 C2 1.541(3) . ?
C71 C72 1.437(3) . ?
C3 C8 1.382(3) . ?
C3 C2 1.554(3) . ?
C3 C4 1.390(3) . ?
C45 C44 1.547(3) . ?
C45 C46 1.392(3) . ?
C29 C28 1.379(3) . ?
C73 C81 1.416(3) . ?
C73 C74 1.392(3) . ?
C43 H43A 0.9600 . ?
C43 H43B 0.9600 . ?
C43 H43C 0.9600 . ?
C43 C44 1.541(3) . ?
C28 H28 0.9300 . ?
C28 C27 1.406(3) . ?
C8 H8 0.9300 . ?
C8 C7 1.396(3) . ?
C80 H80 0.9300 . ?
C80 C81 1.382(3) . ?
C80 C79 1.388(4) . ?
C21 H21 0.9300 . ?
C21 C20 1.379(3) . ?
C81 C82 1.519(3) . ?
C40 H40 0.9800 . ?
C40 C41 1.528(4) . ?
C40 C42 1.530(3) . ?
C74 C75 1.521(3) . ?
C74 C78 1.393(3) . ?
C75 H75 0.9800 . ?
C75 C77 1.536(4) . ?
C75 C76 1.518(5) . ?
C72 H72 0.9300 . ?
C62 H62 0.9300 . ?
C62 C63 1.391(3) . ?
C48 H48 0.9300 . ?
C48 C49 1.384(3) . ?
C48 C47 1.384(3) . ?
C49 H49 0.9300 . ?
C79 H79 0.9300 . ?
C79 C78 1.381(3) . ?
C4 H4 0.9300 . ?
C4 C5 1.406(3) . ?
C27 H27 0.9300 . ?
C20 H20 0.9300 . ?
C60 H60A 0.9600 . ?
C60 H60B 0.9600 . ?
C60 H60C 0.9600 . ?
C60 C58 1.531(4) . ?
C41 H41A 0.9600 . ?
C41 H41B 0.9600 . ?
C41 H41C 0.9600 . ?
C24 H24A 0.9600 . ?
C24 H24B 0.9600 . ?
C24 H24C 0.9600 . ?
C24 C23 1.532(3) . ?
C38 H38 0.9300 . ?
C46 H46 0.9300 . ?
C46 C47 1.388(3) . ?
C63 H63 0.9300 . ?
C32 C36 1.404(3) . ?
C32 C33 1.522(4) . ?
C47 H47 0.9300 . ?
C25 H25A 0.9600 . ?
C25 H25B 0.9600 . ?
C25 H25C 0.9600 . ?
C25 C23 1.522(3) . ?
C65 H65 0.9800 . ?
C65 C67 1.486(5) . ?
C65 C66 1.492(5) . ?
C23 H23 0.9800 . ?
C36 H36 0.9300 . ?
C78 H78 0.9300 . ?
C6 H6 0.9300 . ?
C6 C7 1.385(4) . ?
C6 C5 1.359(4) . ?
C58 H58 0.9800 . ?
C58 C59 1.527(3) . ?
C7 H7A 0.9300 . ?
C5 H5 0.9300 . ?
C42 H42A 0.9600 . ?
C42 H42B 0.9600 . ?
C42 H42C 0.9600 . ?
C82 H82 0.9800 . ?
C82 C84 1.525(4) . ?
C82 C83 1.513(5) . ?
C33 H33 0.9800 . ?
C33 C34 1.487(5) . ?
C33 C35 1.704(6) . ?
C18 H18A 0.9600 . ?
C18 H18B 0.9600 . ?
C18 H18C 0.9600 . ?
C77 H77A 0.9600 . ?
C77 H77B 0.9600 . ?
C77 H77C 0.9600 . ?
C76 H76A 0.9600 . ?
C76 H76B 0.9600 . ?
C76 H76C 0.9600 . ?
C84 H84A 0.9600 . ?
C84 H84B 0.9600 . ?
C84 H84C 0.9600 . ?
C83 H83A 0.9600 . ?
C83 H83B 0.9600 . ?
C83 H83C 0.9600 . ?
C34 H34A 0.9600 . ?
C34 H34B 0.9600 . ?
C34 H34C 0.9600 . ?
C17 H17A 0.9600 . ?
C17 H17B 0.9600 . ?
C17 H17C 0.9600 . ?
C67 H67A 0.9600 . ?
C67 H67B 0.9600 . ?
C67 H67C 0.9600 . ?
C66 H66A 0.9600 . ?
C66 H66B 0.9600 . ?
C66 H66C 0.9600 . ?
C35 H35A 0.9600 . ?
C35 H35B 0.9600 . ?
C35 H35C 0.9600 . ?
C59 H59A 0.9600 . ?
C59 H59B 0.9600 . ?
C59 H59C 0.9600 . ?

loop_
_geom_torsion_atom_site_label_1
_geom_torsion_atom_site_label_2
_geom_torsion_atom_site_label_3
_geom_torsion_atom_site_label_4
_geom_torsion
_geom_torsion_site_symmetry_1
_geom_torsion_site_symmetry_2
_geom_torsion_site_symmetry_3
_geom_torsion_site_symmetry_4
_geom_torsion_publ_flag
Zn1 N5 C54 C55 7.0(2) . . . . ?
Zn1 N5 C54 C53 -172.08(14) . . . . ?
Zn1 N5 C51 C52 166.21(19) . . . . ?
Zn1 N5 C51 C44 -19.2(4) . . . . ?
Zn1 N2 C13 C12 -1.1(2) . . . . ?
Zn1 N2 C14 C15 -70.4(3) . . . . ?
Zn1 N2 C14 C22 111.0(2) . . . . ?
Zn1 N1 C12 C11 -175.05(14) . . . . ?
Zn1 N1 C12 C13 6.4(2) . . . . ?
Zn1 N1 C9 C10 170.38(19) . . . . ?
Zn1 N1 C9 C2 -12.4(4) . . . . ?
Zn1 N6 C55 C54 -2.2(2) . . . . ?
Zn1 N6 C56 C57 103.5(2) . . . . ?
Zn1 N6 C56 C64 -77.8(2) . . . . ?
N5 C54 C55 N6 -3.4(3) . . . . ?
N5 C54 C53 C52 0.1(2) . . . . ?
N5 C51 C44 C68 -101.5(2) . . . . ?
N5 C51 C44 C45 138.34(19) . . . . ?
N5 C51 C44 C43 17.2(3) . . . . ?
N2 C14 C22 C21 175.38(18) . . . . ?
N2 C14 C22 C23 -6.5(3) . . . . ?
N8 C73 C81 C80 -178.7(2) . . . . ?
N8 C73 C81 C82 -0.8(3) . . . . ?
N8 C73 C74 C75 -3.6(3) . . . . ?
N8 C73 C74 C78 177.7(2) . . . . ?
N1 C12 C11 C10 0.7(2) . . . . ?
N1 C12 C13 N2 -3.9(3) . . . . ?
N1 C9 C10 C11 1.1(2) . . . . ?
N1 C9 C2 C26 -105.4(2) . . . . ?
N1 C9 C2 C1 14.7(3) . . . . ?
N1 C9 C2 C3 133.37(19) . . . . ?
N7 C68 C69 C70 0.6(2) . . . . ?
N7 C68 C44 C51 -25.2(2) . . . . ?
N7 C68 C44 C45 93.7(2) . . . . ?
N7 C68 C44 C43 -146.33(18) . . . . ?
N7 C71 C72 N8 -4.1(3) . . . . ?
N6 C56 C64 C63 -174.55(19) . . . . ?
N6 C56 C64 C65 4.8(3) . . . . ?
N4 C30 C29 N3 -7.4(4) . . . . ?
N4 C30 C29 C28 -178.3(2) . . . . ?
N4 C31 C32 C36 176.4(2) . . . . ?
N4 C31 C32 C33 -0.1(4) . . . . ?
N3 C26 C2 C9 -28.7(3) . . . . ?
N3 C26 C2 C1 -150.77(18) . . . . ?
N3 C26 C2 C3 91.4(2) . . . . ?
N3 C26 C27 C28 1.3(2) . . . . ?
N3 C29 C28 C27 -0.5(3) . . . . ?
C12 N1 C9 C10 -0.6(2) . . . . ?
C12 N1 C9 C2 176.57(18) . . . . ?
C12 C11 C10 C9 -1.1(2) . . . . ?
C54 N5 C51 C52 -0.8(2) . . . . ?
C54 N5 C51 C44 173.74(18) . . . . ?
C55 N6 C56 C57 -67.2(2) . . . . ?
C55 N6 C56 C64 111.5(2) . . . . ?
C55 C54 C53 C52 -178.8(2) . . . . ?
C15 C19 C20 C21 -0.4(3) . . . . ?
C15 C14 C22 C21 -3.2(3) . . . . ?
C15 C14 C22 C23 174.94(19) . . . . ?
C52 C51 C44 C68 72.3(2) . . . . ?
C52 C51 C44 C45 -47.9(3) . . . . ?
C52 C51 C44 C43 -169.0(2) . . . . ?
C57 C56 C64 C63 4.1(3) . . . . ?
C57 C56 C64 C65 -176.5(2) . . . . ?
C57 C61 C62 C63 1.2(4) . . . . ?
C11 C12 C13 N2 177.9(2) . . . . ?
C9 N1 C12 C11 -0.1(2) . . . . ?
C9 N1 C12 C13 -178.60(17) . . . . ?
C53 C54 C55 N6 175.4(2) . . . . ?
C53 C52 C51 N5 0.9(2) . . . . ?
C53 C52 C51 C44 -173.66(19) . . . . ?
C13 N2 C14 C15 121.6(2) . . . . ?
C13 N2 C14 C22 -57.0(2) . . . . ?
C13 C12 C11 C10 179.1(2) . . . . ?
C51 N5 C54 C55 179.53(18) . . . . ?
C51 N5 C54 C53 0.5(2) . . . . ?
C51 C52 C53 C54 -0.6(2) . . . . ?
C70 C71 C72 N8 179.8(2) . . . . ?
C56 N6 C55 C54 170.82(18) . . . . ?
C56 C57 C61 C62 1.4(3) . . . . ?
C56 C57 C58 C60 103.9(2) . . . . ?
C56 C57 C58 C59 -133.3(2) . . . . ?
C56 C64 C63 C62 -1.4(3) . . . . ?
C56 C64 C65 C67 -118.0(3) . . . . ?
C56 C64 C65 C66 119.4(3) . . . . ?
C19 C15 C14 N2 -175.10(18) . . . . ?
C19 C15 C14 C22 3.5(3) . . . . ?
C19 C15 C16 C18 -43.9(3) . . . . ?
C19 C15 C16 C17 82.7(3) . . . . ?
C14 N2 C13 C12 170.02(18) . . . . ?
C14 C15 C19 C20 -1.6(3) . . . . ?
C14 C15 C16 C18 139.5(3) . . . . ?
C14 C15 C16 C17 -93.8(3) . . . . ?
C14 C22 C21 C20 1.1(3) . . . . ?
C14 C22 C23 C24 116.1(2) . . . . ?
C14 C22 C23 C25 -119.8(2) . . . . ?
C68 N7 C71 C70 1.0(2) . . . . ?
C68 N7 C71 C72 -175.87(18) . . . . ?
C22 C21 C20 C19 0.7(3) . . . . ?
C16 C15 C19 C20 -178.3(2) . . . . ?
C16 C15 C14 N2 1.5(3) . . . . ?
C16 C15 C14 C22 -179.9(2) . . . . ?
C10 C9 C2 C26 71.4(2) . . . . ?
C10 C9 C2 C1 -168.55(19) . . . . ?
C10 C9 C2 C3 -49.8(3) . . . . ?
C30 N4 C31 C39 -101.0(3) . . . . ?
C30 N4 C31 C32 82.1(3) . . . . ?
C30 C29 C28 C27 171.3(2) . . . . ?
C26 N3 C29 C30 -171.4(2) . . . . ?
C26 N3 C29 C28 1.4(3) . . . . ?
C61 C57 C56 N6 174.56(19) . . . . ?
C61 C57 C56 C64 -4.1(3) . . . . ?
C61 C57 C58 C60 -77.8(3) . . . . ?
C61 C57 C58 C59 45.0(3) . . . . ?
C61 C62 C63 C64 -1.2(4) . . . . ?
C39 C31 C32 C36 -0.4(4) . . . . ?
C39 C31 C32 C33 -176.9(3) . . . . ?
C69 C70 C71 N7 -0.6(2) . . . . ?
C69 C70 C71 C72 175.9(2) . . . . ?
C69 C68 C44 C51 158.0(2) . . . . ?
C69 C68 C44 C45 -83.1(3) . . . . ?
C69 C68 C44 C43 36.8(3) . . . . ?
C50 C45 C44 C51 96.8(2) . . . . ?
C50 C45 C44 C68 -23.1(3) . . . . ?
C50 C45 C44 C43 -141.3(2) . . . . ?
C50 C45 C46 C47 1.1(3) . . . . ?
C31 N4 C30 C29 171.2(2) . . . . ?
C31 C39 C40 C41 -74.1(3) . . . . ?
C31 C39 C40 C42 159.8(2) . . . . ?
C31 C39 C38 C37 0.9(3) . . . . ?
C31 C32 C36 C37 -1.1(4) . . . . ?
C31 C32 C33 C34 -128.4(3) . . . . ?
C31 C32 C33 C35 118.7(3) . . . . ?
C71 N7 C68 C69 -1.0(2) . . . . ?
C71 N7 C68 C44 -178.46(17) . . . . ?
C71 C70 C69 C68 0.0(2) . . . . ?
C3 C8 C7 C6 -1.0(4) . . . . ?
C3 C4 C5 C6 -0.4(4) . . . . ?
C45 C50 C49 C48 -1.8(4) . . . . ?
C45 C46 C47 C48 -0.9(4) . . . . ?
C29 N3 C26 C2 179.65(18) . . . . ?
C29 N3 C26 C27 -1.6(2) . . . . ?
C29 C28 C27 C26 -0.5(3) . . . . ?
C73 N8 C72 C71 175.77(19) . . . . ?
C73 C81 C82 C84 165.9(2) . . . . ?
C73 C81 C82 C83 -69.6(3) . . . . ?
C73 C74 C75 C77 138.3(2) . . . . ?
C73 C74 C75 C76 -96.6(3) . . . . ?
C73 C74 C78 C79 0.3(4) . . . . ?
C8 C3 C2 C9 -36.9(3) . . . . ?
C8 C3 C2 C26 -157.23(19) . . . . ?
C8 C3 C2 C1 84.4(2) . . . . ?
C8 C3 C4 C5 -0.3(4) . . . . ?
C44 C68 C69 C70 177.81(19) . . . . ?
C44 C45 C46 C47 -179.9(2) . . . . ?
C80 C81 C82 C84 -16.3(4) . . . . ?
C80 C81 C82 C83 108.1(3) . . . . ?
C80 C79 C78 C74 -0.5(4) . . . . ?
C21 C22 C23 C24 -65.8(3) . . . . ?
C21 C22 C23 C25 58.4(3) . . . . ?
C81 C73 C74 C75 179.7(2) . . . . ?
C81 C73 C74 C78 1.0(3) . . . . ?
C81 C80 C79 C78 -0.4(4) . . . . ?
C40 C39 C31 N4 4.0(3) . . . . ?
C40 C39 C31 C32 -179.0(2) . . . . ?
C40 C39 C38 C37 -179.6(2) . . . . ?
C2 C9 C10 C11 -176.11(18) . . . . ?
C2 C26 C27 C28 179.8(2) . . . . ?
C2 C3 C8 C7 -176.8(2) . . . . ?
C2 C3 C4 C5 177.5(2) . . . . ?
C74 C73 C81 C80 -1.9(3) . . . . ?
C74 C73 C81 C82 176.0(2) . . . . ?
C75 C74 C78 C79 -178.4(2) . . . . ?
C72 N8 C73 C81 -91.4(3) . . . . ?
C72 N8 C73 C74 91.7(3) . . . . ?
C49 C50 C45 C44 -178.8(2) . . . . ?
C49 C50 C45 C46 0.2(3) . . . . ?
C49 C48 C47 C46 -0.6(4) . . . . ?
C79 C80 C81 C73 1.6(3) . . . . ?
C79 C80 C81 C82 -176.2(2) . . . . ?
C4 C3 C8 C7 1.0(3) . . . . ?
C4 C3 C2 C9 145.4(2) . . . . ?
C4 C3 C2 C26 25.0(3) . . . . ?
C4 C3 C2 C1 -93.3(2) . . . . ?
C27 C26 C2 C9 152.9(2) . . . . ?
C27 C26 C2 C1 30.8(3) . . . . ?
C27 C26 C2 C3 -87.0(3) . . . . ?
C38 C39 C31 N4 -176.5(2) . . . . ?
C38 C39 C31 C32 0.5(3) . . . . ?
C38 C39 C40 C41 106.5(3) . . . . ?
C38 C39 C40 C42 -19.7(3) . . . . ?
C38 C37 C36 C32 2.5(4) . . . . ?
C46 C45 C44 C51 -82.2(2) . . . . ?
C46 C45 C44 C68 157.88(19) . . . . ?
C46 C45 C44 C43 39.7(3) . . . . ?
C63 C64 C65 C67 61.4(4) . . . . ?
C63 C64 C65 C66 -61.2(4) . . . . ?
C47 C48 C49 C50 1.9(4) . . . . ?
C65 C64 C63 C62 179.2(2) . . . . ?
C23 C22 C21 C20 -177.2(2) . . . . ?
C36 C37 C38 C39 -2.4(4) . . . . ?
C36 C32 C33 C34 55.1(5) . . . . ?
C36 C32 C33 C35 -57.8(4) . . . . ?
C78 C74 C75 C77 -43.0(4) . . . . ?
C78 C74 C75 C76 82.0(3) . . . . ?
C58 C57 C56 N6 -7.1(3) . . . . ?
C58 C57 C56 C64 174.2(2) . . . . ?
C58 C57 C61 C62 -176.9(2) . . . . ?
C7 C6 C5 C4 0.5(5) . . . . ?
C5 C6 C7 C8 0.2(4) . . . . ?
C33 C32 C36 C37 175.5(3) . . . . ?

loop_
_smtbx_masks_void_nr
_smtbx_masks_void_average_x
_smtbx_masks_void_average_y
_smtbx_masks_void_average_z
_smtbx_masks_void_volume
_smtbx_masks_void_count_electrons
_smtbx_masks_void_content
1 -0.055 0.133 0.713 22.1 0.0 ?
2 -0.055 0.367 0.213 22.1 0.0 ?
3 0.055 0.633 0.787 22.1 0.0 ?
4 0.055 0.867 0.287 22.1 0.0 ?
5 0.500 0.000 0.500 526.7 98.8 Hexane
6 0.500 0.500 0.000 526.7 98.8 Hexane
